data_4122543
loop_
_publ_author_name
'Guo, Xingwei'
'Mayr, Herbert'

_publ_section_title
;
 Quantification of the ambident electrophilicities of halogen-substituted
 quinones.
;
_journal_issue 32
_journal_name_full 'Journal of the American Chemical Society'
_journal_page_first 11499
_journal_page_last 11512
_journal_paper_doi 10.1021/ja505613b
_journal_volume 136
_journal_year 2014
_chemical_formula_moiety 'C10 H6 Cl4 O4'
_chemical_formula_sum 'C10 H6 Cl4 O4'
_chemical_formula_weight 331.963
_space_group_IT_number 14
_symmetry_cell_setting monoclinic
_symmetry_Int_Tables_number 14
_symmetry_space_group_name_Hall '-P 2ybc'
_symmetry_space_group_name_H-M 'P 1 21/c 1'
_atom_sites_solution_hydrogens geom
_atom_sites_solution_primary direct
_atom_sites_solution_secondary difmap
_audit_block_code C10H6Cl4O4_sq021_mayr
_audit_creation_method 'form98_non/compatible with shelxl97-2'
_audit_update_record 03-Feb-14
_cell_angle_alpha 90.00
_cell_angle_beta 101.491(2)
_cell_angle_gamma 90.00
_cell_formula_units_Z 4
_cell_length_a 12.0384(7)
_cell_length_b 6.1634(4)
_cell_length_c 16.5271(9)
_cell_measurement_reflns_used 118
_cell_measurement_temperature 173(2)
_cell_measurement_theta_max 26.7494
_cell_measurement_theta_min 4.0482
_cell_volume 1201.69(12)
_computing_cell_refinement 'APEX2 v2012.4-3 (Bruker AXS)'
_computing_data_collection 'Bruker Instrument Service v3.0.21'
_computing_data_reduction 'SAINT V8.18C (Bruker AXS Inc., 2011)'
_computing_structure_refinement
;
Sheldrick, G. M. (2008).
<i>Acta Cryst.</i> A<b>64</b>, 112--122.
;
_computing_structure_solution
;
A. Altomare, M. C. Burla, M. Camalli, G. L. Cascarano, C. Giacovazzo, A.
Guagliardi, A. G. G. Moliterni, G. Polidori, R. Spagna: SIR97: a new tool for
crystal structure determination and refinement; J. Appl. Crystallogr. 1999,
32, 115-119.
;
_diffrn_ambient_temperature 173(2)
_diffrn_detector_area_resol_mean 10.4167
_diffrn_measured_fraction_theta_full 0.975
_diffrn_measured_fraction_theta_max 0.965
_diffrn_measurement_device 'fixed-chi three-circle diffractometer'
_diffrn_measurement_device_type 'Bruker D8Quest'
_diffrn_measurement_method 'mix of phi and omega scans'
_diffrn_radiation_collimation 'focusing mirrors'
_diffrn_radiation_monochromator 'focusing mirrors'
_diffrn_radiation_type 'Mo K\a'
_diffrn_radiation_wavelength 0.71073
_diffrn_reflns_av_R_equivalents 0.0530
_diffrn_reflns_av_sigmaI/netI 0.0458
_diffrn_reflns_limit_h_max 14
_diffrn_reflns_limit_h_min -15
_diffrn_reflns_limit_k_max 7
_diffrn_reflns_limit_k_min -7
_diffrn_reflns_limit_l_max 20
_diffrn_reflns_limit_l_min -20
_diffrn_reflns_number 11649
_diffrn_reflns_theta_full 25.00
_diffrn_reflns_theta_max 26.41
_diffrn_reflns_theta_min 2.52
_diffrn_source_current 1
_diffrn_source_power 50
_diffrn_source_type 'Bruker I\mS'
_diffrn_source_voltage 50
_exptl_absorpt_coefficient_mu 0.986
_exptl_absorpt_correction_T_max 0.9585
_exptl_absorpt_correction_T_min 0.8863
_exptl_absorpt_correction_type multi-scan
_exptl_absorpt_process_details 'SADABS V2012/1 (Bruker AXS Inc.)'
_exptl_crystal_colour colourless
_exptl_crystal_density_diffrn 1.83490(18)
_exptl_crystal_density_method 'not measured'
_exptl_crystal_description platelet
_exptl_crystal_F_000 664
_exptl_crystal_size_max 0.235
_exptl_crystal_size_mid 0.145
_exptl_crystal_size_min 0.072
_refine_diff_density_max 0.404
_refine_diff_density_min -0.365
_refine_diff_density_rms 0.083
_refine_ls_extinction_method none
_refine_ls_goodness_of_fit_ref 1.136
_refine_ls_hydrogen_treatment mixed
_refine_ls_matrix_type full
_refine_ls_number_parameters 167
_refine_ls_number_reflns 2387
_refine_ls_number_restraints 0
_refine_ls_restrained_S_all 1.136
_refine_ls_R_factor_all 0.0716
_refine_ls_R_factor_gt 0.0524
_refine_ls_shift/su_max 0.000
_refine_ls_shift/su_mean 0.000
_refine_ls_structure_factor_coef Fsqd
_refine_ls_weighting_details 'calc w=1/[\s^2^(Fo^2^)+(0.0307P)^2^+1.7135P] where P=(Fo^2^+2Fc^2^)/3'
_refine_ls_weighting_scheme calc
_refine_ls_wR_factor_gt 0.0962
_refine_ls_wR_factor_ref 0.1020
_reflns_number_gt 1872
_reflns_number_total 2387
_reflns_threshold_expression >2sigma(I)
_cod_data_source_file ja505613b_si_002.cif
_cod_data_source_block sq021
_cod_original_sg_symbol_H-M 'P 21/c'
_cod_database_code 4122543

loop_
_symmetry_equiv_pos_as_xyz
'x, y, z'
'-x, y+1/2, -z+1/2'
'-x, -y, -z'
'x, -y-1/2, z-1/2'

loop_
_atom_site_label
_atom_site_type_symbol
_atom_site_fract_x
_atom_site_fract_y
_atom_site_fract_z
_atom_site_U_iso_or_equiv
_atom_site_adp_type
_atom_site_occupancy
_atom_site_symmetry_multiplicity
_atom_site_calc_flag
_atom_site_refinement_flags
C1 C 0.1595(3) -0.0810(5) 0.52491(19) 0.0227(7) Uani 1 1 d .
C2 C 0.1311(3) -0.0127(6) 0.5990(2) 0.0266(8) Uani 1 1 d .
C3 C 0.1786(3) 0.1766(6) 0.63581(19) 0.0283(8) Uani 1 1 d .
C4 C 0.2574(3) 0.2916(5) 0.60180(19) 0.0252(7) Uani 1 1 d .
C5 C 0.2891(3) 0.2191(5) 0.52956(18) 0.0209(7) Uani 1 1 d .
C6 C 0.2359(3) 0.0366(5) 0.49039(18) 0.0199(7) Uani 1 1 d .
C7 C 0.3339(3) -0.1800(5) 0.40550(18) 0.0211(7) Uani 1 1 d .
H7 H 0.3581 -0.2585 0.4591 0.025 Uiso 1 1 calc R
C8 C 0.4347(3) -0.0778(6) 0.37753(19) 0.0244(7) Uani 1 1 d .
C9 C 0.3974(3) -0.3968(6) 0.3071(2) 0.0315(8) Uani 1 1 d .
H9A H 0.4347 -0.5227 0.3386 0.038 Uiso 1 1 calc R
H9B H 0.3809 -0.4337 0.2476 0.038 Uiso 1 1 calc R
C10 C 0.2896(3) -0.3366(6) 0.3360(2) 0.0282(8) Uani 1 1 d .
H10A H 0.2343 -0.2658 0.2915 0.034 Uiso 1 1 calc R
H10B H 0.2540 -0.4652 0.3562 0.034 Uiso 1 1 calc R
O1 O 0.3684(2) 0.3326(4) 0.49950(15) 0.0274(6) Uani 1 1 d .
H1 H 0.390(3) 0.263(6) 0.470(2) 0.021(11) Uiso 1 1 d .
O2 O 0.25457(18) -0.0116(4) 0.41264(12) 0.0215(5) Uani 1 1 d .
O3 O 0.4699(2) -0.2040(4) 0.32247(13) 0.0288(6) Uani 1 1 d .
O4 O 0.4783(2) 0.0948(4) 0.39935(15) 0.0313(6) Uani 1 1 d .
Cl1 Cl 0.09958(7) -0.31018(14) 0.47491(5) 0.0315(2) Uani 1 1 d .
Cl2 Cl 0.03724(8) -0.16117(17) 0.64235(6) 0.0420(3) Uani 1 1 d .
Cl3 Cl 0.13994(10) 0.27409(17) 0.72388(5) 0.0468(3) Uani 1 1 d .
Cl4 Cl 0.31721(8) 0.52830(15) 0.64584(5) 0.0367(3) Uani 1 1 d .

loop_
_atom_site_aniso_label
_atom_site_aniso_U_11
_atom_site_aniso_U_22
_atom_site_aniso_U_33
_atom_site_aniso_U_23
_atom_site_aniso_U_13
_atom_site_aniso_U_12
C1 0.0201(17) 0.0205(17) 0.0274(16) 0.0063(14) 0.0042(13) 0.0040(14)
C2 0.0231(18) 0.026(2) 0.0326(18) 0.0126(15) 0.0108(14) 0.0100(15)
C3 0.0314(19) 0.033(2) 0.0216(16) 0.0052(15) 0.0079(14) 0.0168(17)
C4 0.0305(19) 0.0202(18) 0.0227(16) -0.0003(13) 0.0004(13) 0.0089(15)
C5 0.0227(17) 0.0155(17) 0.0238(15) 0.0035(13) 0.0029(13) 0.0049(14)
C6 0.0203(16) 0.0193(17) 0.0198(15) 0.0037(13) 0.0034(12) 0.0053(14)
C7 0.0243(17) 0.0172(16) 0.0218(15) 0.0013(13) 0.0050(12) 0.0002(14)
C8 0.0261(18) 0.0232(19) 0.0244(16) 0.0058(14) 0.0065(13) 0.0047(16)
C9 0.043(2) 0.0218(19) 0.0312(18) -0.0023(15) 0.0110(16) 0.0012(17)
C10 0.033(2) 0.0241(19) 0.0271(17) -0.0047(14) 0.0045(14) -0.0029(16)
O1 0.0339(14) 0.0180(13) 0.0325(13) -0.0029(11) 0.0118(11) -0.0041(11)
O2 0.0236(12) 0.0216(12) 0.0193(10) 0.0011(9) 0.0043(9) 0.0041(10)
O3 0.0344(14) 0.0228(13) 0.0325(12) 0.0033(10) 0.0145(10) 0.0052(11)
O4 0.0299(13) 0.0235(14) 0.0428(14) 0.0012(11) 0.0122(11) -0.0055(11)
Cl1 0.0243(4) 0.0244(5) 0.0450(5) 0.0040(4) 0.0049(4) -0.0042(4)
Cl2 0.0348(5) 0.0480(6) 0.0499(6) 0.0230(5) 0.0244(4) 0.0085(5)
Cl3 0.0699(7) 0.0471(6) 0.0296(5) 0.0067(4) 0.0253(4) 0.0266(5)
Cl4 0.0397(5) 0.0294(5) 0.0370(5) -0.0134(4) -0.0023(4) 0.0085(4)

loop_
_atom_type_symbol
_atom_type_description
_atom_type_scat_dispersion_real
_atom_type_scat_dispersion_imag
_atom_type_scat_source
C C 0.0033 0.0016 'International Tables Vol C Tables 4.2.6.8 and 6.1.1.4'
H H 0.0000 0.0000 'International Tables Vol C Tables 4.2.6.8 and 6.1.1.4'
O O 0.0106 0.0060 'International Tables Vol C Tables 4.2.6.8 and 6.1.1.4'
Cl Cl 0.1484 0.1585 'International Tables Vol C Tables 4.2.6.8 and 6.1.1.4'

loop_
_geom_angle_atom_site_label_1
_geom_angle_atom_site_label_2
_geom_angle_atom_site_label_3
_geom_angle
C6 C1 C2 120.2(3)
C6 C1 Cl1 118.8(2)
C2 C1 Cl1 121.0(3)
C3 C2 C1 119.1(3)
C3 C2 Cl2 120.9(3)
C1 C2 Cl2 120.0(3)
C2 C3 C4 120.5(3)
C2 C3 Cl3 120.5(3)
C4 C3 Cl3 119.0(3)
C3 C4 C5 120.4(3)
C3 C4 Cl4 121.5(3)
C5 C4 Cl4 118.0(3)
O1 C5 C6 122.7(3)
O1 C5 C4 118.7(3)
C6 C5 C4 118.6(3)
C1 C6 O2 121.2(3)
C1 C6 C5 121.1(3)
O2 C6 C5 117.5(3)
O2 C7 C10 112.7(3)
O2 C7 C8 108.1(3)
C10 C7 C8 102.4(2)
O2 C7 H7 111.1
C10 C7 H7 111.1
C8 C7 H7 111.1
O4 C8 O3 122.7(3)
O4 C8 C7 126.8(3)
O3 C8 C7 110.4(3)
O3 C9 C10 105.3(3)
O3 C9 H9A 110.7
C10 C9 H9A 110.7
O3 C9 H9B 110.7
C10 C9 H9B 110.7
H9A C9 H9B 108.8
C7 C10 C9 101.6(3)
C7 C10 H10A 111.5
C9 C10 H10A 111.5
C7 C10 H10B 111.5
C9 C10 H10B 111.5
H10A C10 H10B 109.3
C5 O1 H1 108(3)
C6 O2 C7 117.9(2)
C8 O3 C9 109.5(3)

loop_
_geom_bond_atom_site_label_1
_geom_bond_atom_site_label_2
_geom_bond_distance
C1 C6 1.380(4)
C1 C2 1.400(4)
C1 Cl1 1.721(3)
C2 C3 1.385(5)
C2 Cl2 1.717(3)
C3 C4 1.391(5)
C3 Cl3 1.722(3)
C4 C5 1.397(4)
C4 Cl4 1.722(3)
C5 O1 1.355(4)
C5 C6 1.389(4)
C6 O2 1.380(3)
C7 O2 1.431(4)
C7 C10 1.514(4)
C7 C8 1.519(4)
C7 H7 1.0000
C8 O4 1.209(4)
C8 O3 1.328(4)
C9 O3 1.466(4)
C9 C10 1.515(5)
C9 H9A 0.9900
C9 H9B 0.9900
C10 H10A 0.9900
C10 H10B 0.9900
O1 H1 0.73(4)

loop_
_geom_hbond_atom_site_label_D
_geom_hbond_atom_site_label_H
_geom_hbond_atom_site_label_A
_geom_hbond_distance_DH
_geom_hbond_distance_HA
_geom_hbond_distance_DA
_geom_hbond_angle_DHA
O1 H1 O4 0.73(4) 2.02(4) 2.741(4) 169(4)

loop_
_geom_torsion_atom_site_label_1
_geom_torsion_atom_site_label_2
_geom_torsion_atom_site_label_3
_geom_torsion_atom_site_label_4
_geom_torsion
C6 C1 C2 C3 1.6(5)
Cl1 C1 C2 C3 -177.9(2)
C6 C1 C2 Cl2 -179.3(2)
Cl1 C1 C2 Cl2 1.2(4)
C1 C2 C3 C4 -3.1(5)
Cl2 C2 C3 C4 177.8(3)
C1 C2 C3 Cl3 176.4(2)
Cl2 C2 C3 Cl3 -2.7(4)
C2 C3 C4 C5 0.7(5)
Cl3 C3 C4 C5 -178.8(2)
C2 C3 C4 Cl4 179.6(2)
Cl3 C3 C4 Cl4 0.1(4)
C3 C4 C5 O1 -178.3(3)
Cl4 C4 C5 O1 2.7(4)
C3 C4 C5 C6 3.3(4)
Cl4 C4 C5 C6 -175.7(2)
C2 C1 C6 O2 -171.9(3)
Cl1 C1 C6 O2 7.6(4)
C2 C1 C6 C5 2.4(4)
Cl1 C1 C6 C5 -178.1(2)
O1 C5 C6 C1 176.8(3)
C4 C5 C6 C1 -4.8(4)
O1 C5 C6 O2 -8.7(4)
C4 C5 C6 O2 169.7(3)
O2 C7 C8 O4 38.8(4)
C10 C7 C8 O4 158.0(3)
O2 C7 C8 O3 -139.9(2)
C10 C7 C8 O3 -20.7(3)
O2 C7 C10 C9 146.5(3)
C8 C7 C10 C9 30.5(3)
O3 C9 C10 C7 -31.1(3)
C1 C6 O2 C7 -84.0(3)
C5 C6 O2 C7 101.5(3)
C10 C7 O2 C6 133.9(3)
C8 C7 O2 C6 -113.6(3)
O4 C8 O3 C9 -177.9(3)
C7 C8 O3 C9 0.8(3)
C10 C9 O3 C8 19.6(3)
